data_4345743
loop_
_publ_author_name
'Suntrup, Lisa'
'Klenk, Sinja'
'Klein, Johannes'
'Sobottka, Sebastian'
'Sarkar, Biprajit'

_publ_section_title
;
 Gauging Donor/Acceptor Properties and Redox Stability of Chelating
 Click-Derived Triazoles and Triazolylidenes: A Case Study with Rhenium(I)
 Complexes.
;
_journal_issue 10
_journal_name_full 'Inorganic chemistry'
_journal_page_first 5771
_journal_page_last 5783
_journal_paper_doi 10.1021/acs.inorgchem.7b00393
_journal_volume 56
_journal_year 2017
_chemical_formula_sum 'C32 H37.55 Cl N6 O3 Re'
_chemical_formula_weight 775.88
_space_group_crystal_system orthorhombic
_space_group_IT_number 19
_space_group_name_Hall 'P 2ac 2ab'
_space_group_name_H-M_alt 'P 21 21 21'
_symmetry_space_group_name_Hall 'P 2ac 2ab'
_symmetry_space_group_name_H-M 'P 21 21 21'
_atom_sites_solution_hydrogens mixed
_audit_creation_method SHELXL-2016/4
_cell_angle_alpha 90
_cell_angle_beta 90
_cell_angle_gamma 90
_cell_formula_units_Z 4
_cell_length_a 13.675(4)
_cell_length_b 13.785(4)
_cell_length_c 23.598(6)
_cell_measurement_reflns_used 6847
_cell_measurement_temperature 130(2)
_cell_measurement_theta_max 25.16
_cell_measurement_theta_min 1.71
_cell_volume 4448(2)
_computing_cell_refinement 'Saint+, 2004'
_computing_data_collection 'Bruker Smart AXS software'
_computing_data_reduction 'Saint+, 2004'
_computing_molecular_graphics 'ORTEP 3, version 20 (Farrugia, 2012)'
_computing_publication_material 'shelxle (H&#x00FC;bschle, Sheldrick, 2014)'
_computing_structure_refinement 'SHELXL-2016/4 (Sheldrick, 2016)'
_computing_structure_solution 'intrinsic phasing, SHELXT-2016/4'
_diffrn_ambient_temperature 130(2)
_diffrn_measured_fraction_theta_full 0.992
_diffrn_measured_fraction_theta_max 0.992
_diffrn_measurement_device_type 'Bruker Smart AXS'
_diffrn_measurement_method 'omega scans'
_diffrn_radiation_type MoK\a
_diffrn_radiation_wavelength 0.71073
_diffrn_reflns_av_R_equivalents 0.0518
_diffrn_reflns_av_unetI/netI 0.0480
_diffrn_reflns_Laue_measured_fraction_full 0.992
_diffrn_reflns_Laue_measured_fraction_max 0.992
_diffrn_reflns_limit_h_max 16
_diffrn_reflns_limit_h_min -16
_diffrn_reflns_limit_k_max 16
_diffrn_reflns_limit_k_min -13
_diffrn_reflns_limit_l_max 17
_diffrn_reflns_limit_l_min -28
_diffrn_reflns_number 36307
_diffrn_reflns_point_group_measured_fraction_full 0.992
_diffrn_reflns_point_group_measured_fraction_max 0.992
_diffrn_reflns_theta_full 25.164
_diffrn_reflns_theta_max 25.164
_diffrn_reflns_theta_min 1.711
_exptl_absorpt_coefficient_mu 2.822
_exptl_absorpt_correction_T_max 0.745
_exptl_absorpt_correction_T_min 0.566
_exptl_absorpt_correction_type multi-scan
_exptl_absorpt_process_details 'Blessing, 1995'
_exptl_crystal_colour colourless
_exptl_crystal_density_diffrn 1.158
_exptl_crystal_description needle
_exptl_crystal_F_000 1550
_exptl_crystal_size_max 0.35
_exptl_crystal_size_mid 0.14
_exptl_crystal_size_min 0.13
_refine_diff_density_max 1.117
_refine_diff_density_min -0.674
_refine_diff_density_rms 0.088
_refine_ls_abs_structure_details
;
 Refined as an inversion twin.
;
_refine_ls_abs_structure_Flack 0.125(11)
_refine_ls_extinction_method none
_refine_ls_goodness_of_fit_ref 1.032
_refine_ls_hydrogen_treatment mixed
_refine_ls_matrix_type full
_refine_ls_number_parameters 422
_refine_ls_number_reflns 7925
_refine_ls_number_restraints 31
_refine_ls_restrained_S_all 1.034
_refine_ls_R_factor_all 0.0463
_refine_ls_R_factor_gt 0.0333
_refine_ls_shift/su_max 0.001
_refine_ls_shift/su_mean 0.000
_refine_ls_structure_factor_coef Fsqd
_refine_ls_weighting_details 'w=1/[\s^2^(Fo^2^)+(0.0428P)^2^+0.1511P] where P=(Fo^2^+2Fc^2^)/3'
_refine_ls_weighting_scheme calc
_refine_ls_wR_factor_gt 0.0735
_refine_ls_wR_factor_ref 0.0792
_reflns_Friedel_coverage 0.795
_reflns_Friedel_fraction_full 0.992
_reflns_Friedel_fraction_max 0.992
_reflns_number_gt 6811
_reflns_number_total 7925
_reflns_threshold_expression 'I > 2\s(I)'
_cod_data_source_file ic7b00393_si_002.cif
_cod_data_source_block sar511o
_cod_depositor_comments 'Adding full bibliography for 4345740--4345746.cif.'
_cod_original_cell_volume 4449(2)
_cod_database_code 4345743
_shelx_shelxl_version_number 2016/4
_shelx_space_group_comment
;
The symmetry employed for this shelxl refinement is uniquely defined
by the following loop, which should always be used as a source of
symmetry information in preference to the above space-group names.
They are only intended as comments.
;

loop_
_space_group_symop_operation_xyz
'x, y, z'
'-x+1/2, -y, z+1/2'
'x+1/2, -y+1/2, -z'
'-x, y+1/2, -z+1/2'

loop_
_atom_site_label
_atom_site_type_symbol
_atom_site_fract_x
_atom_site_fract_y
_atom_site_fract_z
_atom_site_U_iso_or_equiv
_atom_site_adp_type
_atom_site_occupancy
_atom_site_site_symmetry_order
_atom_site_calc_flag
_atom_site_refinement_flags_posn
_atom_site_refinement_flags_adp
_atom_site_refinement_flags_occupancy
_atom_site_disorder_assembly
_atom_site_disorder_group
RE1 Re 0.76695(2) 0.28793(2) 0.76973(2) 0.03611(10) Uani 1 1 d . . . . .
CL1 Cl 0.90616(16) 0.34941(15) 0.71114(9) 0.0458(6) Uani 1 1 d . . . . .
N5 N 0.7466(4) 0.1187(4) 0.6705(2) 0.0293(14) Uani 1 1 d . . . . .
N1 N 0.8575(4) 0.0242(4) 0.6950(3) 0.0366(15) Uani 1 1 d . . . . .
N3 N 0.7907(5) 0.0363(4) 0.6555(3) 0.0395(16) Uani 1 1 d . . . . .
N6 N 0.9934(4) 0.1373(4) 0.8609(3) 0.0351(15) Uani 1 1 d . . . . .
N2 N 0.8826(4) 0.2013(5) 0.8101(3) 0.0346(14) Uani 1 1 d . . . . .
N4 N 0.9345(4) 0.2131(5) 0.8562(2) 0.0352(14) Uani 1 1 d . . . . .
C22 C 1.1573(6) 0.1485(6) 0.9031(4) 0.046(2) Uani 1 1 d . . . . .
C100 C 0.7727(7) 0.3990(7) 0.8203(4) 0.057(2) Uani 1 1 d . . . . .
C200 C 0.6689(7) 0.3511(6) 0.7229(4) 0.052(2) Uani 1 1 d . . . . .
C18 C 1.0161(8) 0.0963(7) 0.9604(4) 0.056(3) Uani 1 1 d D . . . .
C6 C 0.6848(7) 0.2201(7) 0.5946(3) 0.056(2) Uani 1 1 d . . . . .
C1 C 0.7803(5) 0.1596(5) 0.7186(3) 0.0319(17) Uani 1 1 d . . . . .
C5 C 0.6648(5) 0.1526(6) 0.6363(3) 0.0369(18) Uani 1 1 d . . . . .
C29 C 0.9250(7) -0.0590(6) 0.6919(4) 0.060(3) Uani 1 1 d . . . . .
H29A H 0.991140 -0.036445 0.695654 0.090 Uiso 1 1 calc R U . . .
H29B H 0.917415 -0.090995 0.656000 0.090 Uiso 1 1 calc R U . . .
H29C H 0.910545 -0.103694 0.721896 0.090 Uiso 1 1 calc R U . . .
C3 C 0.8554(5) 0.0957(5) 0.7340(4) 0.0311(16) Uani 1 1 d . . . . .
C2 C 0.9799(5) 0.0736(6) 0.8168(3) 0.0386(19) Uani 1 1 d . . . . .
H2 H 1.012375 0.015379 0.810201 0.046 Uiso 1 1 calc R U . . .
C26 C 1.1977(6) 0.1783(6) 0.8458(4) 0.054(2) Uani 1 1 d . . . . .
H26 H 1.143023 0.200875 0.822392 0.064 Uiso 1 1 calc R U . . .
C300 C 0.6661(7) 0.2386(6) 0.8155(4) 0.054(2) Uani 1 1 d . . . . .
O300 O 0.6013(5) 0.2134(7) 0.8448(3) 0.085(2) Uani 1 1 d . . . . .
C23 C 0.9087(8) 0.0789(8) 0.9664(4) 0.068(3) Uani 1 1 d D . . . .
C17 C 1.0565(6) 0.1271(6) 0.9092(3) 0.0388(19) Uani 1 1 d . . . . .
C11 C 0.7883(9) 0.2514(7) 0.5808(4) 0.074(3) Uani 1 1 d . . . . .
H11 H 0.827952 0.245763 0.615234 0.089 Uiso 1 1 calc R U . . .
C21 C 1.2147(8) 0.1363(7) 0.9495(4) 0.065(3) Uani 1 1 d . . . . .
H21 H 1.281670 0.146549 0.946013 0.078 Uiso 1 1 calc R U . . .
C4 C 0.9086(5) 0.1149(5) 0.7849(3) 0.0295(17) Uani 1 1 d . . . . .
C7 C 0.6042(10) 0.2534(8) 0.5644(5) 0.081(4) Uani 1 1 d . . . . .
H7 H 0.613149 0.299855 0.536266 0.097 Uiso 1 1 calc R U . . .
C14 C 0.5512(6) 0.0489(8) 0.6976(4) 0.065(3) Uani 1 1 d . . . . .
H14 H 0.610452 0.043283 0.720738 0.079 Uiso 1 1 calc R U . . .
C10 C 0.5736(6) 0.1200(8) 0.6500(4) 0.059(3) Uani 1 1 d . . . . .
C19 C 1.0768(11) 0.0872(9) 1.0065(4) 0.081(4) Uani 1 1 d . . . . .
H19 H 1.052151 0.066532 1.041174 0.098 Uiso 1 1 calc R U . . .
C28 C 1.2736(7) 0.2607(7) 0.8493(5) 0.074(3) Uani 1 1 d . . . . .
H28A H 1.282622 0.288645 0.812459 0.111 Uiso 1 1 calc R U . . .
H28B H 1.334686 0.235075 0.862695 0.111 Uiso 1 1 calc R U . . .
H28C H 1.250795 0.309618 0.875092 0.111 Uiso 1 1 calc R U . . .
C12 C 0.8326(9) 0.1861(10) 0.5354(5) 0.105(5) Uani 1 1 d . . . . .
H12A H 0.898843 0.205701 0.528205 0.158 Uiso 1 1 calc R U . . .
H12B H 0.795113 0.191488 0.501167 0.158 Uiso 1 1 calc R U . . .
H12C H 0.831849 0.120048 0.548266 0.158 Uiso 1 1 calc R U . . .
C13 C 0.7880(13) 0.3595(9) 0.5617(5) 0.132(7) Uani 1 1 d . . . . .
H13A H 0.853548 0.384488 0.562851 0.198 Uiso 1 1 calc R U . . .
H13B H 0.747316 0.396593 0.586800 0.198 Uiso 1 1 calc R U . . .
H13C H 0.763114 0.364098 0.523800 0.198 Uiso 1 1 calc R U . . .
C27 C 1.2445(7) 0.0911(7) 0.8162(4) 0.072(3) Uani 1 1 d . . . . .
H27A H 1.271681 0.111313 0.780584 0.108 Uiso 1 1 calc R U . . .
H27B H 1.195748 0.042225 0.809707 0.108 Uiso 1 1 calc R U . . .
H27C H 1.295427 0.065047 0.839688 0.108 Uiso 1 1 calc R U . . .
C20 C 1.1786(10) 0.1101(9) 1.0004(5) 0.084(4) Uani 1 1 d . . . . .
H20 H 1.219892 0.106743 1.031633 0.101 Uiso 1 1 calc R U . . .
C16 C 0.4719(9) 0.0886(10) 0.7353(6) 0.103(4) Uani 1 1 d . . . . .
H16A H 0.473275 0.055493 0.771063 0.154 Uiso 1 1 calc R U . . .
H16B H 0.409489 0.078865 0.717579 0.154 Uiso 1 1 calc R U . . .
H16C H 0.482479 0.156671 0.741208 0.154 Uiso 1 1 calc R U . . .
C15 C 0.5254(9) -0.0523(9) 0.6772(5) 0.087(4) Uani 1 1 d . . . . .
H15A H 0.510564 -0.092761 0.709204 0.130 Uiso 1 1 calc R U . . .
H15B H 0.579789 -0.079195 0.656849 0.130 Uiso 1 1 calc R U . . .
H15C H 0.469479 -0.049070 0.652681 0.130 Uiso 1 1 calc R U . . .
O100 O 0.7737(7) 0.4630(5) 0.8520(3) 0.083(2) Uani 1 1 d . . . . .
O200 O 0.6106(5) 0.3821(5) 0.6945(3) 0.0644(19) Uani 1 1 d . . . . .
C8 C 0.5111(10) 0.2190(12) 0.5752(6) 0.100(4) Uani 1 1 d . . . . .
H8 H 0.459010 0.240846 0.553302 0.120 Uiso 1 1 calc R U . . .
C9 C 0.4953(7) 0.1562(11) 0.6157(5) 0.092(4) Uani 1 1 d . . . . .
H9 H 0.431845 0.134676 0.622432 0.110 Uiso 1 1 calc R U . . .
C24 C 0.904(7) -0.022(3) 0.935(2) 0.42(5) Uani 0.455(18) 1 d D U P A 1
H24A H 0.905285 -0.073605 0.961897 0.633 Uiso 0.455(18) 1 calc R U P A 1
H24B H 0.958369 -0.027851 0.909433 0.633 Uiso 0.455(18) 1 calc R U P A 1
H24C H 0.843942 -0.025672 0.913261 0.633 Uiso 0.455(18) 1 calc R U P A 1
C33 C 0.864(2) 0.038(2) 1.0193(10) 0.109(11) Uani 0.455(18) 1 d D U P A 1
H33A H 0.797268 0.020632 1.012200 0.164 Uiso 0.455(18) 1 calc R U P A 1
H33B H 0.866871 0.085445 1.048981 0.164 Uiso 0.455(18) 1 calc R U P A 1
H33C H 0.899912 -0.018865 1.030717 0.164 Uiso 0.455(18) 1 calc R U P A 1
H23 H 0.889(5) 0.047(9) 0.930(4) 0.131 Uiso 0.545(18) 1 d D U P A 2
C25 C 0.8586(16) 0.1671(15) 0.9930(9) 0.084(8) Uani 0.545(18) 1 d D U P A 2
H25A H 0.789349 0.163184 0.986718 0.126 Uiso 0.545(18) 1 calc R U P A 2
H25B H 0.883549 0.225314 0.975942 0.126 Uiso 0.545(18) 1 calc R U P A 2
H25C H 0.871496 0.168201 1.032961 0.126 Uiso 0.545(18) 1 calc R U P A 2
C34 C 0.891(2) -0.0189(19) 0.9937(13) 0.115(10) Uani 0.545(18) 1 d D U P A 2
H34A H 0.833450 -0.047953 0.977358 0.173 Uiso 0.545(18) 1 calc R U P A 2
H34B H 0.880997 -0.010423 1.033690 0.173 Uiso 0.545(18) 1 calc R U P A 2
H34C H 0.946104 -0.060183 0.987378 0.173 Uiso 0.545(18) 1 calc R U P A 2

loop_
_atom_site_aniso_label
_atom_site_aniso_U_11
_atom_site_aniso_U_22
_atom_site_aniso_U_33
_atom_site_aniso_U_23
_atom_site_aniso_U_13
_atom_site_aniso_U_12
RE1 0.03946(15) 0.02817(14) 0.04069(17) -0.00276(16) -0.00113(14) 0.00481(13)
CL1 0.0478(12) 0.0354(12) 0.0543(15) 0.0014(9) -0.0020(9) -0.0118(9)
N5 0.026(4) 0.036(3) 0.026(3) -0.003(3) 0.004(2) -0.006(3)
N1 0.036(4) 0.028(3) 0.045(4) -0.006(3) -0.008(3) 0.001(3)
N3 0.042(4) 0.034(4) 0.042(4) -0.006(3) -0.004(3) 0.003(3)
N6 0.046(4) 0.025(3) 0.034(4) 0.002(3) -0.006(3) -0.001(3)
N2 0.036(3) 0.032(4) 0.036(4) 0.005(3) -0.003(3) 0.004(3)
N4 0.045(3) 0.029(3) 0.032(3) -0.003(4) -0.003(3) 0.008(3)
C22 0.047(5) 0.044(5) 0.046(5) -0.005(4) -0.016(4) 0.004(4)
C100 0.057(5) 0.054(5) 0.059(6) -0.001(5) -0.008(5) 0.013(5)
C200 0.056(6) 0.036(5) 0.066(7) -0.020(5) 0.015(6) 0.007(4)
C18 0.083(7) 0.048(6) 0.036(6) -0.005(4) -0.011(5) 0.017(5)
C6 0.088(6) 0.042(5) 0.037(5) 0.006(5) -0.017(4) -0.003(6)
C1 0.038(4) 0.026(4) 0.031(5) -0.001(3) 0.014(3) -0.008(3)
C5 0.038(4) 0.045(5) 0.027(4) -0.004(4) -0.001(3) 0.007(4)
C29 0.068(6) 0.044(5) 0.068(7) -0.019(5) -0.026(5) 0.026(5)
C3 0.035(4) 0.023(3) 0.035(4) 0.005(4) -0.013(4) -0.002(3)
C2 0.034(4) 0.029(4) 0.052(5) -0.007(4) 0.003(4) 0.003(3)
C26 0.040(4) 0.056(6) 0.065(6) 0.000(5) -0.004(4) -0.007(4)
C300 0.061(6) 0.041(6) 0.060(6) -0.002(5) -0.006(5) 0.015(4)
O300 0.075(5) 0.092(6) 0.088(5) 0.008(6) 0.034(4) -0.001(5)
C23 0.083(8) 0.069(7) 0.053(7) 0.008(5) 0.022(5) -0.001(6)
C17 0.052(5) 0.035(5) 0.029(5) -0.001(4) -0.006(4) 0.002(4)
C11 0.098(9) 0.068(7) 0.055(6) 0.022(5) -0.012(6) -0.036(6)
C21 0.070(7) 0.067(6) 0.059(6) -0.009(5) -0.024(5) 0.014(5)
C4 0.033(4) 0.020(4) 0.035(5) -0.006(3) -0.002(3) 0.003(3)
C7 0.120(11) 0.067(7) 0.056(7) -0.002(5) -0.024(7) 0.032(7)
C14 0.035(5) 0.107(9) 0.055(6) 0.007(6) 0.005(4) -0.021(5)
C10 0.032(5) 0.082(7) 0.062(6) -0.006(6) -0.005(4) 0.013(5)
C19 0.132(12) 0.078(8) 0.035(6) 0.012(5) -0.004(6) 0.007(8)
C28 0.072(6) 0.062(6) 0.087(7) 0.001(5) -0.013(6) -0.017(5)
C12 0.090(9) 0.123(13) 0.103(10) 0.005(9) 0.033(8) -0.034(8)
C13 0.24(2) 0.071(8) 0.084(9) 0.032(7) -0.037(11) -0.071(11)
C27 0.066(7) 0.067(6) 0.083(7) -0.020(5) 0.017(6) -0.008(5)
C20 0.112(10) 0.081(9) 0.059(8) -0.003(6) -0.039(7) 0.006(7)
C16 0.093(9) 0.118(11) 0.097(10) -0.024(9) 0.046(9) -0.032(7)
C15 0.076(8) 0.095(10) 0.089(9) -0.008(8) 0.014(7) 0.003(7)
O100 0.123(6) 0.052(4) 0.074(5) -0.029(4) -0.002(5) 0.007(5)
O200 0.059(4) 0.072(5) 0.062(4) -0.003(4) -0.017(4) 0.027(4)
C8 0.094(10) 0.118(11) 0.088(10) 0.000(10) -0.035(8) 0.049(10)
C9 0.039(6) 0.160(13) 0.075(8) -0.006(9) -0.007(5) 0.041(7)
C24 0.42(5) 0.42(5) 0.42(5) 0.000(3) 0.000(3) 0.000(3)
C33 0.109(11) 0.110(11) 0.109(11) 0.000(3) 0.000(3) 0.000(3)
C25 0.084(8) 0.084(8) 0.084(8) -0.001(3) 0.002(3) 0.001(3)
C34 0.115(11) 0.116(11) 0.115(11) 0.001(3) 0.000(3) 0.000(3)

loop_
_atom_type_symbol
_atom_type_description
_atom_type_scat_dispersion_real
_atom_type_scat_dispersion_imag
_atom_type_scat_source
C C 0.0033 0.0016 'International Tables Vol C Tables 4.2.6.8 and 6.1.1.4'
H H 0.0000 0.0000 'International Tables Vol C Tables 4.2.6.8 and 6.1.1.4'
N N 0.0061 0.0033 'International Tables Vol C Tables 4.2.6.8 and 6.1.1.4'
O O 0.0106 0.0060 'International Tables Vol C Tables 4.2.6.8 and 6.1.1.4'
Cl Cl 0.1484 0.1585 'International Tables Vol C Tables 4.2.6.8 and 6.1.1.4'
Re Re -1.0185 7.2310 'International Tables Vol C Tables 4.2.6.8 and 6.1.1.4'

loop_
_geom_angle_atom_site_label_1
_geom_angle_atom_site_label_2
_geom_angle_atom_site_label_3
_geom_angle
C300 RE1 C100 87.8(4)
C300 RE1 C200 89.0(4)
C100 RE1 C200 91.4(4)
C300 RE1 C1 95.0(3)
C100 RE1 C1 172.0(4)
C200 RE1 C1 96.2(3)
C300 RE1 N2 94.7(3)
C100 RE1 N2 97.7(3)
C200 RE1 N2 170.4(3)
C1 RE1 N2 74.6(3)
C300 RE1 CL1 177.6(3)
C100 RE1 CL1 92.4(3)
C200 RE1 CL1 93.4(3)
C1 RE1 CL1 84.48(18)
N2 RE1 CL1 82.89(17)
N3 N5 C1 115.2(6)
N3 N5 C5 118.2(6)
C1 N5 C5 126.6(6)
N3 N1 C3 112.2(6)
N3 N1 C29 119.8(6)
C3 N1 C29 128.0(7)
N1 N3 N5 103.4(5)
N4 N6 C2 111.0(6)
N4 N6 C17 120.7(6)
C2 N6 C17 128.2(6)
N4 N2 C4 109.0(6)
N4 N2 RE1 133.1(5)
C4 N2 RE1 117.9(5)
N2 N4 N6 107.7(6)
C21 C22 C17 117.1(8)
C21 C22 C26 122.8(8)
C17 C22 C26 120.1(7)
O100 C100 RE1 177.1(9)
O200 C200 RE1 175.6(8)
C19 C18 C17 118.4(10)
C19 C18 C23 120.3(10)
C17 C18 C23 121.3(8)
C5 C6 C7 115.5(10)
C5 C6 C11 121.9(8)
C7 C6 C11 122.5(9)
N5 C1 C3 102.0(6)
N5 C1 RE1 141.9(5)
C3 C1 RE1 115.7(5)
C10 C5 C6 124.9(8)
C10 C5 N5 117.6(7)
C6 C5 N5 117.4(7)
N1 C3 C1 107.3(6)
N1 C3 C4 134.3(6)
C1 C3 C4 118.4(7)
C4 C2 N6 104.4(6)
C22 C26 C27 110.3(7)
C22 C26 C28 113.4(7)
C27 C26 C28 108.8(7)
O300 C300 RE1 176.0(8)
C18 C23 C33 122.5(16)
C18 C23 C34 110.0(14)
C18 C23 C25 110.5(12)
C34b C23 C25 117.4(15)
C18 C23 C24 98(4)
C33a C23 C24 93(2)
C18 C17 C22 122.4(8)
C18 C17 N6 118.7(7)
C22 C17 N6 118.9(7)
C6 C11 C12 110.8(9)
C6 C11 C13 109.4(11)
C12 C11 C13 111.3(10)
C20 C21 C22 122.7(11)
C2 C4 N2 108.1(6)
C2 C4 C3 138.9(7)
N2 C4 C3 113.0(6)
C8 C7 C6 121.5(11)
C16 C14 C15 110.7(8)
C16 C14 C10 110.3(10)
C15 C14 C10 113.8(9)
C5 C10 C9 115.8(10)
C5 C10 C14 124.8(8)
C9 C10 C14 119.4(9)
C18 C19 C20 119.1(10)
C21 C20 C19 120.2(10)
C9 C8 C7 121.0(11)
C8 C9 C10 121.3(12)

loop_
_geom_bond_atom_site_label_1
_geom_bond_atom_site_label_2
_geom_bond_distance
RE1 C300 1.879(11)
RE1 C100 1.943(9)
RE1 C200 1.944(11)
RE1 C1 2.150(7)
RE1 N2 2.198(6)
RE1 CL1 2.501(2)
N5 N3 1.336(8)
N5 C1 1.347(8)
N5 C5 1.457(9)
N1 N3 1.316(9)
N1 C3 1.350(10)
N1 C29 1.474(10)
N6 N4 1.323(9)
N6 C2 1.375(10)
N6 C17 1.435(9)
N2 N4 1.309(8)
N2 C4 1.378(9)
C22 C21 1.358(12)
C22 C17 1.418(11)
C22 C26 1.517(12)
C100 O100 1.157(10)
C200 O200 1.126(11)
C18 C19 1.373(14)
C18 C17 1.395(12)
C18 C23 1.495(15)
C6 C5 1.381(12)
C6 C7 1.390(14)
C6 C11 1.516(14)
C1 C3 1.401(10)
C5 C10 1.366(12)
C3 C4 1.429(10)
C2 C4 1.356(10)
C26 C27 1.531(12)
C26 C28 1.541(12)
C300 O300 1.177(11)
C23 C33 1.50(2)
C23 C34 1.51(3)
C23 C25 1.53(2)
C23 C24 1.58(3)
C11 C12 1.524(16)
C11 C13 1.557(15)
C21 C20 1.348(15)
C7 C8 1.382(18)
C14 C16 1.504(14)
C14 C15 1.518(15)
C14 C10 1.522(14)
C10 C9 1.432(14)
C19 C20 1.436(18)
C8 C9 1.309(18)
